data_4513330
loop_
_publ_author_name
'Wang, Shu-Long'
'Hu, Fei-Long'
'Zhou, Ju-Ying'
'Zhou, Yan'
'Huang, Qin'
'Lang, Jian-Ping'

_publ_section_title
;
 Rigidity versus Flexibility of Ligands in the Assembly of Entangled
 Coordination Polymers Based on Bi- and Tetra Carboxylates and N-Donor
 Ligands
;
_journal_issue 8
_journal_name_full 'Crystal Growth &amp; Design'
_journal_page_first 4087
_journal_paper_doi 10.1021/acs.cgd.5b00642
_journal_volume 15
_journal_year 2015
_chemical_formula_sum 'C80 H62 N8 O12 Zn'
_chemical_formula_weight 1392.75
_chemical_name_systematic
; 
 ? 
;
_space_group_IT_number 2
_symmetry_cell_setting triclinic
_symmetry_space_group_name_Hall '-P 1'
_symmetry_space_group_name_H-M 'P -1'
_atom_sites_solution_hydrogens geom
_atom_sites_solution_primary direct
_atom_sites_solution_secondary difmap
_audit_creation_method SHELXL-97
_cell_angle_alpha 76.45(3)
_cell_angle_beta 86.68(3)
_cell_angle_gamma 83.09(3)
_cell_formula_units_Z 1
_cell_length_a 9.5318(19)
_cell_length_b 12.490(3)
_cell_length_c 14.214(3)
_cell_measurement_reflns_used 7923
_cell_measurement_temperature 293(2)
_cell_measurement_theta_max 34.6779
_cell_measurement_theta_min 2.4829
_cell_volume 1632.4(7)
_computing_cell_refinement 'Bruker SMART'
_computing_data_collection 'Bruker SMART'
_computing_data_reduction 'Bruker SHELXTL'
_computing_molecular_graphics 'Bruker SHELXTL'
_computing_publication_material 'Bruker SHELXTL'
_computing_structure_refinement 'SHELXL-97 (Sheldrick, 1997)'
_computing_structure_solution 'SHELXS-97 (Sheldrick, 1990)'
_diffrn_ambient_temperature 293(2)
_diffrn_measured_fraction_theta_full 0.993
_diffrn_measured_fraction_theta_max 0.993
_diffrn_measurement_device_type 'CCD area detector'
_diffrn_measurement_method 'phi and omega scans'
_diffrn_radiation_monochromator graphite
_diffrn_radiation_source 'fine-focus sealed tube'
_diffrn_radiation_type MoK\a
_diffrn_radiation_wavelength 0.71073
_diffrn_reflns_av_R_equivalents 0.0442
_diffrn_reflns_av_sigmaI/netI 0.0653
_diffrn_reflns_limit_h_max 11
_diffrn_reflns_limit_h_min -11
_diffrn_reflns_limit_k_max 14
_diffrn_reflns_limit_k_min -14
_diffrn_reflns_limit_l_max 16
_diffrn_reflns_limit_l_min -16
_diffrn_reflns_number 12676
_diffrn_reflns_theta_full 25.01
_diffrn_reflns_theta_max 25.01
_diffrn_reflns_theta_min 2.57
_exptl_absorpt_coefficient_mu 0.451
_exptl_absorpt_correction_T_max 0.9152
_exptl_absorpt_correction_T_min 0.9152
_exptl_absorpt_correction_type multi-scan
_exptl_absorpt_process_details sadabs
_exptl_crystal_colour colorless
_exptl_crystal_density_diffrn 1.417
_exptl_crystal_density_method 'not measured'
_exptl_crystal_description block
_exptl_crystal_F_000 724
_exptl_crystal_size_max 0.2
_exptl_crystal_size_mid 0.2
_exptl_crystal_size_min 0.2
_refine_diff_density_max 0.409
_refine_diff_density_min -1.321
_refine_diff_density_rms 0.104
_refine_ls_extinction_method none
_refine_ls_goodness_of_fit_ref 1.113
_refine_ls_hydrogen_treatment constr
_refine_ls_matrix_type full
_refine_ls_number_parameters 457
_refine_ls_number_reflns 5730
_refine_ls_number_restraints 0
_refine_ls_restrained_S_all 1.113
_refine_ls_R_factor_all 0.1193
_refine_ls_R_factor_gt 0.0953
_refine_ls_shift/su_max 0.000
_refine_ls_shift/su_mean 0.000
_refine_ls_structure_factor_coef Fsqd
_refine_ls_weighting_details 'calc w=1/[\s^2^(Fo^2^)+(0.0930P)^2^+5.4077P] where P=(Fo^2^+2Fc^2^)/3'
_refine_ls_weighting_scheme calc
_refine_ls_wR_factor_gt 0.2279
_refine_ls_wR_factor_ref 0.2445
_reflns_number_gt 4472
_reflns_number_total 5730
_reflns_threshold_expression >2sigma(I)
_cod_data_source_file cg5b00642_si_002.cif
_cod_data_source_block 4
_cod_depositor_comments
;
The following automatic conversions were performed:

'_symmetry_cell_setting' value 'Triclinic' changed to 'triclinic'
according to
/usr/data/users/saulius/crontab/automatic-downloads/rss-feeds/ACS/lib/dictionaries/cif_core.dic
dictionary named 'cif_core.dic' version 2.4.2 from 2011-04-26.

'_exptl_absorpt_correction_type' value 'Multi-scan' changed to
'multi-scan' according to
/usr/data/users/saulius/crontab/automatic-downloads/rss-feeds/ACS/lib/dictionaries/cif_core.dic
dictionary named 'cif_core.dic' version 2.4.2 from 2011-04-26.

Automatic conversion script
Id: cif_fix_values 3271 2015-04-21 07:52:19Z andrius 

 Adding full bibliography for 4513327--4513333.cif.
;
_cod_original_cell_volume 1632.4(6)
_cod_original_sg_symbol_H-M P-1
_cod_database_code 4513330

loop_
_symmetry_equiv_pos_as_xyz
'x, y, z'
'-x, -y, -z'

loop_
_atom_site_label
_atom_site_type_symbol
_atom_site_fract_x
_atom_site_fract_y
_atom_site_fract_z
_atom_site_U_iso_or_equiv
_atom_site_adp_type
_atom_site_occupancy
_atom_site_symmetry_multiplicity
_atom_site_calc_flag
_atom_site_refinement_flags
Zn1 Zn 0.0000 0.0000 0.0000 0.0463(4) Uani 1 2 d S
O2 O 0.0974(4) 0.1084(3) 0.0772(3) 0.0338(9) Uani 1 1 d .
O6 O -0.9037(4) 1.0752(3) 0.8578(3) 0.0329(9) Uani 1 1 d .
O4 O -0.4826(4) 0.8113(3) 0.6083(3) 0.0431(11) Uani 1 1 d .
O3 O -0.0872(5) 0.4925(3) 0.3016(3) 0.0443(11) Uani 1 1 d .
N3 N 0.7708(5) -0.8268(4) -0.3549(3) 0.0312(10) Uani 1 1 d .
N2 N 0.3572(5) -0.2369(4) -0.0270(3) 0.0300(10) Uani 1 1 d .
O5 O -0.7093(4) 1.1578(4) 0.8589(3) 0.0463(11) Uani 1 1 d .
H5A H -0.7592 1.2066 0.9075 0.056 Uiso 1 1 d R
C12 C 0.0769(5) 0.2792(4) 0.1282(4) 0.0258(11) Uani 1 1 d .
N1 N 0.1956(5) -0.1151(4) 0.0185(3) 0.0306(10) Uani 1 1 d .
C15 C 0.0590(6) 0.3941(4) 0.0949(4) 0.0311(12) Uani 1 1 d .
H15 H 0.0849 0.4254 0.0313 0.037 Uiso 1 1 calc R
C18 C -0.1269(8) 0.4547(5) 0.3996(5) 0.0502(17) Uani 1 1 d .
H18A H -0.0454 0.4160 0.4358 0.060 Uiso 1 1 calc R
H18B H -0.1977 0.4037 0.4055 0.060 Uiso 1 1 calc R
C19 C -0.6957(6) 1.0159(4) 0.7735(4) 0.0277(12) Uani 1 1 d .
C20 C -0.7780(6) 1.0866(4) 0.8341(4) 0.0308(12) Uani 1 1 d .
C21 C 0.5220(6) -0.4874(4) -0.1694(4) 0.0313(12) Uani 1 1 d .
C22 C 0.4148(6) -0.3234(4) -0.0736(4) 0.0319(12) Uani 1 1 d .
O1 O 0.1811(5) 0.2561(3) -0.0204(3) 0.0489(12) Uani 1 1 d .
C26 C 0.0036(6) 0.4620(4) 0.1545(4) 0.0328(13) Uani 1 1 d .
H26 H -0.0110 0.5382 0.1302 0.039 Uiso 1 1 calc R
C29 C 0.5836(6) -0.5783(4) -0.2172(4) 0.0313(12) Uani 1 1 d .
C30 C 0.1216(5) 0.2077(5) 0.0568(4) 0.0310(13) Uani 1 1 d .
C33 C 0.8731(7) -0.9096(5) -0.3195(5) 0.0423(15) Uani 1 1 d .
H33 H 0.9078 -0.9228 -0.2575 0.051 Uiso 1 1 calc R
C34 C -0.1472(8) 0.6585(6) 0.4039(5) 0.0560(19) Uani 1 1 d .
H34 H -0.0852 0.6711 0.3505 0.067 Uiso 1 1 calc R
C37 C 0.2176(5) -0.1965(4) -0.0260(4) 0.0316(12) Uani 1 1 d .
H37 H 0.1470 -0.2234 -0.0535 0.038 Uiso 1 1 calc R
C38 C -0.5452(6) 0.8819(4) 0.6628(4) 0.0333(13) Uani 1 1 d .
C39 C -0.0305(5) 0.4171(4) 0.2508(4) 0.0297(12) Uani 1 1 d .
C40 C -0.0073(6) 0.3026(5) 0.2870(4) 0.0336(13) Uani 1 1 d .
H40 H -0.0265 0.2719 0.3520 0.040 Uiso 1 1 calc R
C42 C 0.8429(7) -0.9209(5) -0.4629(4) 0.0415(15) Uani 1 1 d .
H42 H 0.8537 -0.9449 -0.5204 0.050 Uiso 1 1 calc R
C43 C 0.7868(6) -0.7029(4) -0.2477(4) 0.0332(13) Uani 1 1 d .
H43 H 0.8809 -0.7312 -0.2373 0.040 Uiso 1 1 calc R
C44 C -0.1864(7) 0.5539(5) 0.4399(4) 0.0394(14) Uani 1 1 d .
C46 C 0.3364(6) -0.4103(5) -0.0739(5) 0.0400(14) Uani 1 1 d .
H46 H 0.2490 -0.4143 -0.0414 0.048 Uiso 1 1 calc R
C47 C 0.7053(6) -0.7432(4) -0.3078(4) 0.0281(12) Uani 1 1 d .
C49 C 0.5990(6) -0.4005(5) -0.1672(4) 0.0345(13) Uani 1 1 d .
H49 H 0.6882 -0.3981 -0.1973 0.041 Uiso 1 1 calc R
C53 C -0.3416(7) 0.8248(5) 0.5724(5) 0.0458(16) Uani 1 1 d .
H53A H -0.2809 0.8241 0.6251 0.055 Uiso 1 1 calc R
H53B H -0.3393 0.8950 0.5256 0.055 Uiso 1 1 calc R
C54 C -0.6862(6) 0.8672(5) 0.6923(4) 0.0385(14) Uani 1 1 d .
H54 H -0.7299 0.8120 0.6754 0.046 Uiso 1 1 calc R
C55 C 0.0449(6) 0.2349(4) 0.2250(4) 0.0331(13) Uani 1 1 d .
H55 H 0.0586 0.1586 0.2489 0.040 Uiso 1 1 calc R
C56 C -0.4809(6) 0.9638(5) 0.6891(4) 0.0405(14) Uani 1 1 d .
H56 H -0.3880 0.9749 0.6692 0.049 Uiso 1 1 calc R
C58 C -0.5564(6) 1.0289(5) 0.7453(4) 0.0355(13) Uani 1 1 d .
H58 H -0.5124 1.0826 0.7645 0.043 Uiso 1 1 calc R
C59 C 0.5053(6) -0.6216(5) -0.2754(4) 0.0355(13) Uani 1 1 d .
H59 H 0.4103 -0.5953 -0.2843 0.043 Uiso 1 1 calc R
C61 C -0.2904(6) 0.7300(5) 0.5249(4) 0.0359(13) Uani 1 1 d .
C64 C -0.7587(6) 0.9346(5) 0.7459(4) 0.0339(13) Uani 1 1 d .
H64 H -0.8526 0.9255 0.7642 0.041 Uiso 1 1 calc R
C68 C 0.7246(6) -0.6206(5) -0.2044(4) 0.0344(13) Uani 1 1 d .
H68 H 0.7787 -0.5924 -0.1655 0.041 Uiso 1 1 calc R
C71 C 0.5458(6) -0.3172(5) -0.1212(4) 0.0352(13) Uani 1 1 d .
H71 H 0.5972 -0.2581 -0.1222 0.042 Uiso 1 1 calc R
C74 C 0.5657(6) -0.7032(5) -0.3203(4) 0.0354(13) Uani 1 1 d .
H74 H 0.5115 -0.7313 -0.3594 0.043 Uiso 1 1 calc R
C78 C 0.4267(6) -0.1754(5) 0.0198(4) 0.0384(14) Uani 1 1 d .
H78 H 0.5230 -0.1834 0.0310 0.046 Uiso 1 1 calc R
C81 C 0.3267(6) -0.1010(5) 0.0462(4) 0.0356(13) Uani 1 1 d .
H81 H 0.3441 -0.0476 0.0786 0.043 Uiso 1 1 calc R
C82 C 0.3890(6) -0.4903(5) -0.1226(5) 0.0402(14) Uani 1 1 d .
H82 H 0.3352 -0.5471 -0.1245 0.048 Uiso 1 1 calc R
C85 C -0.1989(7) 0.7454(5) 0.4460(5) 0.0502(17) Uani 1 1 d .
H85 H -0.1710 0.8155 0.4203 0.060 Uiso 1 1 calc R
N4 N 0.9170(6) -0.9685(4) -0.3820(4) 0.0503(14) Uani 1 1 d .
C87 C 0.7522(7) -0.8347(5) -0.4489(4) 0.0391(14) Uani 1 1 d .
H87 H 0.6897 -0.7896 -0.4931 0.047 Uiso 1 1 calc R
C93 C -0.3325(9) 0.6266(5) 0.5590(5) 0.058(2) Uani 1 1 d .
H93 H -0.3973 0.6147 0.6109 0.070 Uiso 1 1 calc R
C94 C -0.2806(9) 0.5396(5) 0.5176(5) 0.056(2) Uani 1 1 d .
H94 H -0.3099 0.4699 0.5429 0.067 Uiso 1 1 calc R

loop_
_atom_site_aniso_label
_atom_site_aniso_U_11
_atom_site_aniso_U_22
_atom_site_aniso_U_33
_atom_site_aniso_U_23
_atom_site_aniso_U_13
_atom_site_aniso_U_12
Zn1 0.0402(6) 0.0468(6) 0.0563(7) -0.0255(5) 0.0033(5) 0.0025(5)
O2 0.034(2) 0.030(2) 0.044(2) -0.0231(17) -0.0067(17) 0.0037(16)
O6 0.024(2) 0.047(2) 0.033(2) -0.0202(18) 0.0060(16) -0.0041(17)
O4 0.035(2) 0.048(2) 0.056(3) -0.036(2) 0.0110(19) -0.0024(19)
O3 0.063(3) 0.037(2) 0.035(2) -0.0223(18) 0.011(2) 0.010(2)
N3 0.034(3) 0.029(2) 0.032(3) -0.014(2) 0.000(2) 0.0049(19)
N2 0.024(2) 0.030(2) 0.039(3) -0.017(2) -0.0040(19) 0.0048(19)
O5 0.040(2) 0.054(3) 0.058(3) -0.041(2) 0.018(2) -0.012(2)
C12 0.016(2) 0.031(3) 0.035(3) -0.018(2) 0.000(2) -0.003(2)
N1 0.025(2) 0.029(2) 0.041(3) -0.020(2) -0.0006(19) 0.0043(19)
C15 0.037(3) 0.031(3) 0.031(3) -0.019(2) 0.004(2) -0.003(2)
C18 0.070(5) 0.038(3) 0.046(4) -0.026(3) 0.008(3) 0.006(3)
C19 0.032(3) 0.027(3) 0.026(3) -0.013(2) 0.004(2) -0.002(2)
C20 0.034(3) 0.033(3) 0.028(3) -0.016(2) 0.003(2) 0.000(2)
C21 0.022(3) 0.035(3) 0.041(3) -0.019(2) -0.003(2) 0.005(2)
C22 0.025(3) 0.034(3) 0.038(3) -0.016(2) -0.002(2) 0.006(2)
O1 0.064(3) 0.043(2) 0.051(3) -0.035(2) 0.026(2) -0.016(2)
C26 0.037(3) 0.027(3) 0.037(3) -0.014(2) -0.001(2) -0.002(2)
C29 0.032(3) 0.029(3) 0.035(3) -0.017(2) 0.006(2) 0.001(2)
C30 0.021(3) 0.037(3) 0.044(3) -0.031(3) -0.002(2) 0.006(2)
C33 0.045(4) 0.041(3) 0.040(3) -0.014(3) -0.007(3) 0.013(3)
C34 0.068(5) 0.056(4) 0.051(4) -0.031(3) 0.034(4) -0.014(4)
C37 0.018(3) 0.036(3) 0.043(3) -0.017(3) 0.001(2) 0.006(2)
C38 0.038(3) 0.030(3) 0.034(3) -0.017(2) 0.005(2) 0.003(2)
C39 0.025(3) 0.034(3) 0.037(3) -0.025(2) 0.002(2) 0.002(2)
C40 0.036(3) 0.033(3) 0.034(3) -0.016(2) 0.004(2) -0.001(2)
C42 0.051(4) 0.039(3) 0.039(3) -0.023(3) 0.008(3) 0.000(3)
C43 0.025(3) 0.033(3) 0.043(3) -0.014(3) -0.003(2) 0.003(2)
C44 0.051(4) 0.036(3) 0.036(3) -0.022(3) 0.005(3) 0.001(3)
C46 0.024(3) 0.041(3) 0.060(4) -0.025(3) 0.012(3) -0.005(2)
C47 0.034(3) 0.018(2) 0.032(3) -0.008(2) 0.004(2) -0.001(2)
C49 0.022(3) 0.035(3) 0.048(3) -0.018(3) 0.007(2) 0.003(2)
C53 0.042(4) 0.045(4) 0.058(4) -0.033(3) 0.013(3) -0.003(3)
C54 0.041(4) 0.044(3) 0.041(3) -0.029(3) 0.003(3) -0.013(3)
C55 0.032(3) 0.026(3) 0.047(4) -0.019(2) -0.003(3) -0.001(2)
C56 0.030(3) 0.046(3) 0.052(4) -0.027(3) 0.011(3) -0.005(3)
C58 0.037(3) 0.035(3) 0.041(3) -0.021(3) 0.012(3) -0.013(3)
C59 0.025(3) 0.037(3) 0.046(3) -0.017(3) -0.004(2) 0.005(2)
C61 0.041(3) 0.036(3) 0.034(3) -0.020(3) 0.006(3) 0.005(3)
C64 0.029(3) 0.041(3) 0.035(3) -0.016(3) 0.003(2) -0.004(2)
C68 0.027(3) 0.040(3) 0.042(3) -0.021(3) -0.002(2) -0.002(2)
C71 0.027(3) 0.033(3) 0.049(4) -0.019(3) 0.003(3) -0.005(2)
C74 0.035(3) 0.035(3) 0.040(3) -0.016(3) -0.009(3) 0.000(2)
C78 0.025(3) 0.043(3) 0.051(4) -0.021(3) -0.005(3) 0.001(2)
C81 0.037(3) 0.032(3) 0.043(3) -0.019(3) -0.005(3) 0.000(2)
C82 0.032(3) 0.031(3) 0.064(4) -0.023(3) 0.004(3) -0.005(2)
C85 0.058(4) 0.039(3) 0.057(4) -0.024(3) 0.027(3) -0.011(3)
N4 0.052(3) 0.046(3) 0.054(3) -0.025(3) -0.001(3) 0.016(3)
C87 0.051(4) 0.039(3) 0.027(3) -0.010(3) 0.000(3) 0.000(3)
C93 0.086(6) 0.046(4) 0.041(4) -0.019(3) 0.031(4) -0.002(4)
C94 0.089(6) 0.036(3) 0.042(4) -0.013(3) 0.025(4) -0.009(3)

loop_
_atom_type_symbol
_atom_type_description
_atom_type_scat_dispersion_real
_atom_type_scat_dispersion_imag
_atom_type_scat_source
C C 0.0033 0.0016 'International Tables Vol C Tables 4.2.6.8 and 6.1.1.4'
H H 0.0000 0.0000 'International Tables Vol C Tables 4.2.6.8 and 6.1.1.4'
N N 0.0061 0.0033 'International Tables Vol C Tables 4.2.6.8 and 6.1.1.4'
O O 0.0106 0.0060 'International Tables Vol C Tables 4.2.6.8 and 6.1.1.4'
Zn Zn 0.2839 1.4301 'International Tables Vol C Tables 4.2.6.8 and 6.1.1.4'

loop_
_geom_angle_atom_site_label_1
_geom_angle_atom_site_label_2
_geom_angle_atom_site_label_3
_geom_angle
_geom_angle_site_symmetry_1
_geom_angle_site_symmetry_3
N1 Zn1 N1 180.0(2) . 2
N1 Zn1 O6 85.13(16) . 1_644
N1 Zn1 O6 94.87(16) 2 1_644
N1 Zn1 O6 94.87(16) . 2_466
N1 Zn1 O6 85.13(16) 2 2_466
O6 Zn1 O6 180.00(17) 1_644 2_466
N1 Zn1 O2 90.73(15) . 2
N1 Zn1 O2 89.27(15) 2 2
O6 Zn1 O2 86.66(14) 1_644 2
O6 Zn1 O2 93.34(14) 2_466 2
N1 Zn1 O2 89.27(15) . .
N1 Zn1 O2 90.73(15) 2 .
O6 Zn1 O2 93.34(14) 1_644 .
O6 Zn1 O2 86.66(14) 2_466 .
O2 Zn1 O2 180.00(16) 2 .
C30 O2 Zn1 134.8(4) . .
C20 O6 Zn1 129.9(4) . 1_466
C38 O4 C53 118.0(4) . .
C39 O3 C18 118.8(4) . .
C33 N3 C87 105.5(5) . .
C33 N3 C47 127.0(5) . .
C87 N3 C47 127.3(5) . .
C37 N2 C78 106.6(4) . .
C37 N2 C22 124.5(5) . .
C78 N2 C22 128.8(5) . .
C20 O5 H5A 119.4 . .
C55 C12 C15 118.2(5) . .
C55 C12 C30 122.6(5) . .
C15 C12 C30 119.1(5) . .
C37 N1 C81 105.3(4) . .
C37 N1 Zn1 121.5(4) . .
C81 N1 Zn1 130.0(3) . .
C26 C15 C12 121.2(5) . .
C26 C15 H15 119.4 . .
C12 C15 H15 119.4 . .
O3 C18 C44 108.7(5) . .
O3 C18 H18A 109.9 . .
C44 C18 H18A 109.9 . .
O3 C18 H18B 109.9 . .
C44 C18 H18B 109.9 . .
H18A C18 H18B 108.3 . .
C64 C19 C58 118.6(5) . .
C64 C19 C20 119.8(5) . .
C58 C19 C20 121.5(5) . .
O6 C20 O5 123.6(5) . .
O6 C20 C19 120.9(5) . .
O5 C20 C19 115.4(5) . .
C49 C21 C82 118.4(5) . .
C49 C21 C29 120.4(5) . .
C82 C21 C29 121.1(5) . .
C71 C22 C46 120.7(5) . .
C71 C22 N2 119.6(5) . .
C46 C22 N2 119.7(5) . .
C15 C26 C39 120.2(5) . .
C15 C26 H26 119.9 . .
C39 C26 H26 119.9 . .
C59 C29 C68 117.9(5) . .
C59 C29 C21 122.3(5) . .
C68 C29 C21 119.8(5) . .
O2 C30 O1 125.5(5) . .
O2 C30 C12 119.4(5) . .
O1 C30 C12 115.1(5) . .
N4 C33 N3 112.3(5) . .
N4 C33 H33 123.8 . .
N3 C33 H33 123.8 . .
C44 C34 C85 120.9(6) . .
C44 C34 H34 119.6 . .
C85 C34 H34 119.6 . .
N1 C37 N2 111.5(5) . .
N1 C37 H37 124.3 . .
N2 C37 H37 124.3 . .
O4 C38 C56 125.3(5) . .
O4 C38 C54 115.0(5) . .
C56 C38 C54 119.7(5) . .
O3 C39 C26 114.6(5) . .
O3 C39 C40 125.8(5) . .
C26 C39 C40 119.6(5) . .
C55 C40 C39 119.4(5) . .
C55 C40 H40 120.3 . .
C39 C40 H40 120.3 . .
C87 C42 N4 111.0(5) . .
C87 C42 H42 124.5 . .
N4 C42 H42 124.5 . .
C68 C43 C47 118.5(5) . .
C68 C43 H43 120.8 . .
C47 C43 H43 120.8 . .
C94 C44 C34 117.6(5) . .
C94 C44 C18 119.5(6) . .
C34 C44 C18 122.9(5) . .
C82 C46 C22 119.6(5) . .
C82 C46 H46 120.2 . .
C22 C46 H46 120.2 . .
C74 C47 C43 120.2(5) . .
C74 C47 N3 121.2(5) . .
C43 C47 N3 118.6(5) . .
C71 C49 C21 121.5(5) . .
C71 C49 H49 119.3 . .
C21 C49 H49 119.3 . .
O4 C53 C61 108.0(5) . .
O4 C53 H53A 110.1 . .
C61 C53 H53A 110.1 . .
O4 C53 H53B 110.1 . .
C61 C53 H53B 110.1 . .
H53A C53 H53B 108.4 . .
C64 C54 C38 119.5(5) . .
C64 C54 H54 120.2 . .
C38 C54 H54 120.2 . .
C12 C55 C40 121.2(5) . .
C12 C55 H55 119.4 . .
C40 C55 H55 119.4 . .
C58 C56 C38 119.2(5) . .
C58 C56 H56 120.4 . .
C38 C56 H56 120.4 . .
C19 C58 C56 121.4(5) . .
C19 C58 H58 119.3 . .
C56 C58 H58 119.3 . .
C74 C59 C29 121.0(5) . .
C74 C59 H59 119.5 . .
C29 C59 H59 119.5 . .
C93 C61 C85 117.8(5) . .
C93 C61 C53 121.7(5) . .
C85 C61 C53 120.6(5) . .
C54 C64 C19 121.5(5) . .
C54 C64 H64 119.3 . .
C19 C64 H64 119.3 . .
C43 C68 C29 122.1(5) . .
C43 C68 H68 119.0 . .
C29 C68 H68 119.0 . .
C49 C71 C22 118.9(5) . .
C49 C71 H71 120.6 . .
C22 C71 H71 120.6 . .
C47 C74 C59 120.3(5) . .
C47 C74 H74 119.9 . .
C59 C74 H74 119.9 . .
C81 C78 N2 105.9(5) . .
C81 C78 H78 127.1 . .
N2 C78 H78 127.1 . .
C78 C81 N1 110.6(5) . .
C78 C81 H81 124.7 . .
N1 C81 H81 124.7 . .
C46 C82 C21 121.0(5) . .
C46 C82 H82 119.5 . .
C21 C82 H82 119.5 . .
C61 C85 C34 121.3(6) . .
C61 C85 H85 119.4 . .
C34 C85 H85 119.4 . .
C33 N4 C42 105.3(5) . .
C42 C87 N3 105.9(5) . .
C42 C87 H87 127.1 . .
N3 C87 H87 127.1 . .
C61 C93 C94 121.1(6) . .
C61 C93 H93 119.4 . .
C94 C93 H93 119.4 . .
C44 C94 C93 121.3(6) . .
C44 C94 H94 119.3 . .
C93 C94 H94 119.3 . .

loop_
_geom_bond_atom_site_label_1
_geom_bond_atom_site_label_2
_geom_bond_distance
_geom_bond_site_symmetry_2
Zn1 N1 2.202(4) .
Zn1 N1 2.202(4) 2
Zn1 O6 2.216(4) 1_644
Zn1 O6 2.216(4) 2_466
Zn1 O2 2.239(4) 2
Zn1 O2 2.239(4) .
O2 C30 1.253(7) .
O6 C20 1.242(7) .
O6 Zn1 2.216(4) 1_466
O4 C38 1.369(6) .
O4 C53 1.426(7) .
O3 C39 1.361(6) .
O3 C18 1.408(7) .
N3 C33 1.358(7) .
N3 C87 1.384(7) .
N3 C47 1.433(6) .
N2 C37 1.366(6) .
N2 C78 1.373(7) .
N2 C22 1.435(6) .
O5 C20 1.287(7) .
O5 H5A 1.0797 .
C12 C55 1.389(8) .
C12 C15 1.394(7) .
C12 C30 1.514(7) .
N1 C37 1.308(7) .
N1 C81 1.374(7) .
C15 C26 1.376(7) .
C15 H15 0.9300 .
C18 C44 1.520(7) .
C18 H18A 0.9700 .
C18 H18B 0.9700 .
C19 C64 1.381(7) .
C19 C58 1.382(8) .
C19 C20 1.500(7) .
C21 C49 1.389(8) .
C21 C82 1.397(8) .
C21 C29 1.499(7) .
C22 C71 1.388(8) .
C22 C46 1.390(8) .
O1 C30 1.261(7) .
C26 C39 1.388(8) .
C26 H26 0.9300 .
C29 C59 1.383(8) .
C29 C68 1.390(8) .
C33 N4 1.302(7) .
C33 H33 0.9300 .
C34 C44 1.375(9) .
C34 C85 1.387(8) .
C34 H34 0.9300 .
C37 H37 0.9300 .
C38 C56 1.385(8) .
C38 C54 1.405(8) .
C39 C40 1.396(8) .
C40 C55 1.391(7) .
C40 H40 0.9300 .
C42 C87 1.343(8) .
C42 N4 1.359(8) .
C42 H42 0.9300 .
C43 C68 1.377(7) .
C43 C47 1.399(8) .
C43 H43 0.9300 .
C44 C94 1.374(9) .
C46 C82 1.377(8) .
C46 H46 0.9300 .
C47 C74 1.370(8) .
C49 C71 1.386(7) .
C49 H49 0.9300 .
C53 C61 1.513(7) .
C53 H53A 0.9700 .
C53 H53B 0.9700 .
C54 C64 1.367(8) .
C54 H54 0.9300 .
C55 H55 0.9300 .
C56 C58 1.384(7) .
C56 H56 0.9300 .
C58 H58 0.9300 .
C59 C74 1.379(8) .
C59 H59 0.9300 .
C61 C93 1.369(9) .
C61 C85 1.371(8) .
C64 H64 0.9300 .
C68 H68 0.9300 .
C71 H71 0.9300 .
C74 H74 0.9300 .
C78 C81 1.350(8) .
C78 H78 0.9300 .
C81 H81 0.9300 .
C82 H82 0.9300 .
C85 H85 0.9300 .
C87 H87 0.9300 .
C93 C94 1.381(8) .
C93 H93 0.9300 .
C94 H94 0.9300 .

loop_
_geom_torsion_atom_site_label_1
_geom_torsion_atom_site_label_2
_geom_torsion_atom_site_label_3
_geom_torsion_atom_site_label_4
_geom_torsion
_geom_torsion_site_symmetry_1
N1 Zn1 O2 C30 123.1(5) .
N1 Zn1 O2 C30 -56.9(5) 2
O6 Zn1 O2 C30 38.1(5) 1_644
O6 Zn1 O2 C30 -141.9(5) 2_466
O2 Zn1 O2 C30 -113(100) 2
N1 Zn1 N1 C37 149(100) 2
O6 Zn1 N1 C37 -76.3(4) 1_644
O6 Zn1 N1 C37 103.7(4) 2_466
O2 Zn1 N1 C37 10.3(4) 2
O2 Zn1 N1 C37 -169.7(4) .
N1 Zn1 N1 C81 -55(100) 2
O6 Zn1 N1 C81 80.4(5) 1_644
O6 Zn1 N1 C81 -99.6(5) 2_466
O2 Zn1 N1 C81 166.9(5) 2
O2 Zn1 N1 C81 -13.1(5) .
C55 C12 C15 C26 -3.6(8) .
C30 C12 C15 C26 172.7(5) .
C39 O3 C18 C44 179.9(5) .
Zn1 O6 C20 O5 -73.4(7) 1_466
Zn1 O6 C20 C19 106.4(5) 1_466
C64 C19 C20 O6 -2.0(8) .
C58 C19 C20 O6 178.9(5) .
C64 C19 C20 O5 177.9(5) .
C58 C19 C20 O5 -1.2(8) .
C37 N2 C22 C71 141.7(6) .
C78 N2 C22 C71 -34.7(8) .
C37 N2 C22 C46 -35.8(8) .
C78 N2 C22 C46 147.8(6) .
C12 C15 C26 C39 2.5(9) .
C49 C21 C29 C59 -137.8(6) .
C82 C21 C29 C59 44.9(8) .
C49 C21 C29 C68 41.3(8) .
C82 C21 C29 C68 -135.9(6) .
Zn1 O2 C30 O1 -49.0(8) .
Zn1 O2 C30 C12 130.6(4) .
C55 C12 C30 O2 17.7(8) .
C15 C12 C30 O2 -158.4(5) .
C55 C12 C30 O1 -162.6(5) .
C15 C12 C30 O1 21.2(7) .
C87 N3 C33 N4 -1.1(7) .
C47 N3 C33 N4 -176.2(5) .
C81 N1 C37 N2 1.0(6) .
Zn1 N1 C37 N2 162.6(3) .
C78 N2 C37 N1 -0.5(6) .
C22 N2 C37 N1 -177.6(5) .
C53 O4 C38 C56 -2.3(9) .
C53 O4 C38 C54 177.3(6) .
C18 O3 C39 C26 179.2(5) .
C18 O3 C39 C40 0.1(9) .
C15 C26 C39 O3 -178.6(5) .
C15 C26 C39 C40 0.5(8) .
O3 C39 C40 C55 176.7(5) .
C26 C39 C40 C55 -2.3(8) .
C85 C34 C44 C94 1.3(11) .
C85 C34 C44 C18 -176.7(7) .
O3 C18 C44 C94 154.5(7) .
O3 C18 C44 C34 -27.5(9) .
C71 C22 C46 C82 -0.6(9) .
N2 C22 C46 C82 176.9(5) .
C68 C43 C47 C74 -1.9(8) .
C68 C43 C47 N3 178.4(5) .
C33 N3 C47 C74 -145.4(6) .
C87 N3 C47 C74 40.6(8) .
C33 N3 C47 C43 34.3(8) .
C87 N3 C47 C43 -139.7(6) .
C82 C21 C49 C71 -0.9(9) .
C29 C21 C49 C71 -178.2(5) .
C38 O4 C53 C61 173.6(5) .
O4 C38 C54 C64 -179.1(5) .
C56 C38 C54 C64 0.5(9) .
C15 C12 C55 C40 1.7(8) .
C30 C12 C55 C40 -174.5(5) .
C39 C40 C55 C12 1.2(8) .
O4 C38 C56 C58 -179.4(6) .
C54 C38 C56 C58 0.9(9) .
C64 C19 C58 C56 1.2(9) .
C20 C19 C58 C56 -179.8(5) .
C38 C56 C58 C19 -1.8(9) .
C68 C29 C59 C74 -0.8(9) .
C21 C29 C59 C74 178.3(5) .
O4 C53 C61 C93 -33.6(9) .
O4 C53 C61 C85 146.8(6) .
C38 C54 C64 C19 -1.2(9) .
C58 C19 C64 C54 0.4(9) .
C20 C19 C64 C54 -178.7(5) .
C47 C43 C68 C29 1.3(9) .
C59 C29 C68 C43 0.1(9) .
C21 C29 C68 C43 -179.1(5) .
C21 C49 C71 C22 2.2(9) .
C46 C22 C71 C49 -1.5(9) .
N2 C22 C71 C49 -178.9(5) .
C43 C47 C74 C59 1.2(8) .
N3 C47 C74 C59 -179.1(5) .
C29 C59 C74 C47 0.2(9) .
C37 N2 C78 C81 -0.3(6) .
C22 N2 C78 C81 176.7(5) .
N2 C78 C81 N1 0.9(7) .
C37 N1 C81 C78 -1.2(7) .
Zn1 N1 C81 C78 -160.7(4) .
C22 C46 C82 C21 2.0(10) .
C49 C21 C82 C46 -1.3(9) .
C29 C21 C82 C46 176.0(6) .
C93 C61 C85 C34 -2.0(11) .
C53 C61 C85 C34 177.7(7) .
C44 C34 C85 C61 0.1(12) .
N3 C33 N4 C42 1.4(8) .
C87 C42 N4 C33 -1.2(8) .
N4 C42 C87 N3 0.6(7) .
C33 N3 C87 C42 0.3(7) .
C47 N3 C87 C42 175.3(5) .
C85 C61 C93 C94 2.4(12) .
C53 C61 C93 C94 -177.3(7) .
C34 C44 C94 C93 -0.9(12) .
C18 C44 C94 C93 177.2(7) .
C61 C93 C94 C44 -1.0(13) .
